data_2002221
loop_
_publ_author_name
'Kipka, R'
'Mueller-Buschbaum, Hk'

_publ_section_title
;
Ueber Oxocuprate, XVI. Ba9 Cu7 O15 Cl2 mit Cu2+ in neuer Koordination
;
_journal_name_full
;
Zeitschrift fuer Naturforschung, Teil B. Anorganische Chemie,
Organische Chemie (2,1947-32,1977)
;
_journal_page_first 1067
_journal_page_last 1069
_journal_volume 31
_journal_year 1976
_chemical_formula_structural 'Ba9 (Cu7 O15 Cl2)'
_chemical_formula_sum 'Ba9 Cl2 Cu7 O15'
_chemical_name_systematic 'Nonabarium dichloro-15-oxoheptacuprate'
_space_group_IT_number 191
_symmetry_cell_setting hexagonal
_symmetry_Int_Tables_number 191
_symmetry_space_group_name_Hall '-P 6 2'
_symmetry_space_group_name_H-M 'P 6/m m m'
_cell_angle_alpha 90
_cell_angle_beta 90
_cell_angle_gamma 120
_cell_formula_units_Z 1
_cell_length_a 11.257
_cell_length_b 11.257
_cell_length_c 5.853
_cell_volume 642.3
_refine_ls_R_factor_all 0.1
_cod_database_code 2002221

loop_
_symmetry_equiv_pos_as_xyz
x,y,z
-y,x-y,z
y-x,-x,z
y,x,z
x-y,-y,z
-x,y-x,z
-x,-y,z
y,y-x,z
x-y,x,z
-y,-x,z
y-x,y,z
x,x-y,z
-x,-y,-z
y,y-x,-z
x-y,x,-z
-y,-x,-z
y-x,y,-z
x,x-y,-z
x,y,-z
-y,x-y,-z
y-x,-x,-z
y,x,-z
x-y,-y,-z
-x,y-x,-z

loop_
_atom_site_label
_atom_site_type_symbol
_atom_site_symmetry_multiplicity
_atom_site_Wyckoff_symbol
_atom_site_fract_x
_atom_site_fract_y
_atom_site_fract_z
_atom_site_occupancy
_atom_site_attached_hydrogens
_atom_site_calc_flag
Ba1 Ba2+ 3 f 0.5 0. 0. 1. 0 d
Ba2 Ba2+ 6 m 0.207 0.414 0.5 1. 0 d
Cu1 Cu2+ 1 b 0. 0. 0.5 1. 0 d
Cu2 Cu2+ 6 l 0.131 0.262 0. 1. 0 d
O1 O2- 3 g 0.5 0. 0.5 1. 0 d
O2 O2- 12 n 0.25 0. 0.217 1. 0 d
Cl1 Cl1- 2 c 0.3333 0.6667 0. 1. 0 d

loop_
_atom_type_symbol
_atom_type_oxidation_number
Ba2+ 2.000
Cu2+ 2.000
O2- -2.000
Cl1- -1.000
